data_6000126
loop_
_publ_author_name
'Takizawa, H.'
'Uheda, K.'
'Endo, T.'

_publ_section_title
;
 NiGe2: a new intermetallic compound synthesized under high-pressure
;
_journal_name_full 'Journal of Alloys and Compounds'
_journal_page_first 306
_journal_page_last 310
_journal_paper_doi 10.1016/S0925-8388(00)00733-7
_journal_volume 305
_journal_year 2000
_chemical_formula_sum 'Ge2 Ni'
_space_group_name_H-M_alt 'C m c a'
_cell_angle_alpha 90.000
_cell_angle_beta 90.000
_cell_angle_gamma 90.000
_cell_length_a 10.8300
_cell_length_b 5.7630
_cell_length_c 5.7620
_cell_volume 359.63
_cod_database_code 6000126

loop_
_atom_site_label
_atom_site_fract_x
_atom_site_fract_y
_atom_site_fract_z
? ? ? ?
